data_1544274
loop_
_publ_author_name
'Arulraj, R.'
'Sivakumar, S.'
'Thiruvalluvar, A.'
'Kaur, Manpreet'
'Jasinski, Jerry P.'

_publ_section_title
;
 3-Chloro-<i>r</i>-2,<i>c</i>-6-bis(4-fluorophenyl)-3-methylpiperidin-4-one
;
_journal_coeditor_code BV4004
_journal_issue 10
_journal_name_full IUCrData
_journal_page_first x161580
_journal_paper_doi 10.1107/S2414314616015807
_journal_volume 1
_journal_year 2016
_chemical_formula_iupac 'C18 H16 Cl F2 N O'
_chemical_formula_moiety 'C18 H16 Cl F2 N O'
_chemical_formula_sum 'C18 H16 Cl F2 N O'
_chemical_formula_weight 335.77
_chemical_name_systematic
;
3-Chloro-<i>r</i>-2,<i>c</i>-6-bis(4-fluorophenyl)-3-methylpiperidin-4-one
;
_space_group_crystal_system orthorhombic
_space_group_IT_number 33
_space_group_name_Hall 'P 2c -2n'
_space_group_name_H-M_alt 'P n a 21'
_symmetry_space_group_name_Hall 'P 2c -2n'
_symmetry_space_group_name_H-M 'P n a 21'
_atom_sites_solution_hydrogens mixed
_atom_sites_solution_primary direct
_audit_creation_method
;
Olex2 1.2
(compiled 2016.02.19 svn.r3266 for OlexSys, GUI svn.r5155)
;
_cell_angle_alpha 90
_cell_angle_beta 90
_cell_angle_gamma 90
_cell_formula_units_Z 4
_cell_length_a 6.2844(2)
_cell_length_b 11.7141(5)
_cell_length_c 21.6006(10)
_cell_measurement_reflns_used 3685
_cell_measurement_temperature 173(2)
_cell_measurement_theta_max 71.6040
_cell_measurement_theta_min 3.7850
_cell_volume 1590.15(11)
_computing_cell_refinement
;
CrysAlis PRO (Rigaku OD, 2015)
;
_computing_data_collection
;
CrysAlis PRO (Rigaku OD, 2015)
;
_computing_data_reduction
;
CrysAlis PRO (Rigaku OD, 2015)
;
_computing_molecular_graphics
;
OLEX2 (Dolomanov <i>et al.</i>,  2009)
;
_computing_publication_material
;
OLEX2 (Dolomanov <i>et al.</i>,  2009)
;
_computing_structure_refinement
;
SHELXL2014 (Sheldrick, 2015b)
;
_computing_structure_solution
;
SHELXT (Sheldrick, 2015a)
;
_diffrn_ambient_temperature 173(2)
_diffrn_detector_area_resol_mean 16.0416
_diffrn_measured_fraction_theta_full 0.997
_diffrn_measured_fraction_theta_max 0.991
_diffrn_measurement_device 'four-circle diffractometer'
_diffrn_measurement_device_type 'Rigaku Oxford Diffraction'
_diffrn_measurement_method '\w scans'
_diffrn_radiation_monochromator graphite
_diffrn_radiation_type CuK\a
_diffrn_radiation_wavelength 1.54184
_diffrn_reflns_av_R_equivalents 0.0522
_diffrn_reflns_limit_h_max 7
_diffrn_reflns_limit_h_min -7
_diffrn_reflns_limit_k_max 14
_diffrn_reflns_limit_k_min -14
_diffrn_reflns_limit_l_max 26
_diffrn_reflns_limit_l_min -22
_diffrn_reflns_number 10608
_diffrn_reflns_theta_full 67.684
_diffrn_reflns_theta_max 71.343
_diffrn_reflns_theta_min 3.773
_exptl_absorpt_coefficient_mu 2.350
_exptl_absorpt_correction_T_max 1.00000
_exptl_absorpt_correction_T_min 0.44045
_exptl_absorpt_correction_type multi-scan
_exptl_absorpt_process_details
;
(CrysAlis PRO; Rigaku OD, 2015)
;
_exptl_crystal_colour colourless
_exptl_crystal_density_diffrn 1.403
_exptl_crystal_description needle
_exptl_crystal_F_000 696
_exptl_crystal_size_max 0.48
_exptl_crystal_size_mid 0.15
_exptl_crystal_size_min 0.14
_refine_diff_density_max 0.559
_refine_diff_density_min -0.200
_refine_ls_abs_structure_details
;
Flack <i>x</i> determined using 650 quotients [(I+)-(I-)]/[(I+)+(I-)]
(Parsons <i>et al.</i>, 2013)
;
_refine_ls_abs_structure_Flack 0.02(3)
_refine_ls_extinction_method none
_refine_ls_goodness_of_fit_ref 1.075
_refine_ls_hydrogen_treatment constr
_refine_ls_matrix_type full
_refine_ls_number_parameters 210
_refine_ls_number_reflns 2341
_refine_ls_number_restraints 1
_refine_ls_restrained_S_all 1.074
_refine_ls_R_factor_all 0.0512
_refine_ls_R_factor_gt 0.0488
_refine_ls_shift/su_max 0.000
_refine_ls_shift/su_mean 0.000
_refine_ls_structure_factor_coef Fsqd
_refine_ls_weighting_details 'w=1/[\s^2^(Fo^2^)+(0.0862P)^2^] where P=(Fo^2^+2Fc^2^)/3'
_refine_ls_weighting_scheme calc
_refine_ls_wR_factor_gt 0.1198
_refine_ls_wR_factor_ref 0.1224
_reflns_number_gt 2207
_reflns_number_total 2341
_reflns_threshold_expression 'I > 2\s(I)'
_cod_data_source_file bv4004sup1.cif
_cod_data_source_block I
_cod_database_code 1544274
_shelx_space_group_comment
;
The symmetry employed for this shelxl refinement is uniquely defined
by the following loop, which should always be used as a source of
symmetry information in preference to the above space-group names.
They are only intended as comments.
;

loop_
_space_group_symop_operation_xyz
'x, y, z'
'-x, -y, z+1/2'
'x+1/2, -y+1/2, z'
'-x+1/2, y+1/2, z+1/2'

loop_
_atom_site_type_symbol
_atom_site_label
_atom_site_fract_x
_atom_site_fract_y
_atom_site_fract_z
_atom_site_U_iso_or_equiv
_atom_site_adp_type
_atom_site_calc_flag
_atom_site_occupancy
Cl Cl1 0.08854(13) 0.40538(7) 0.52705(7) 0.0446(3) Uani d 1
F F1 0.9527(6) 0.3396(4) 0.23545(15) 0.0731(10) Uani d 1
F F2 0.6850(5) 0.3219(3) 0.76478(13) 0.0620(8) Uani d 1
O O1 0.0162(5) 0.6728(2) 0.46516(17) 0.0479(8) Uani d 1
N N1 0.5435(5) 0.4835(3) 0.49061(14) 0.0317(6) Uani d 1
H H1 0.6721 0.4620 0.4976 0.038 Uiso d 1
C C1 0.4464(5) 0.5400(3) 0.54363(19) 0.0321(7) Uani d 1
H H1A 0.5031 0.6197 0.5451 0.038 Uiso calc 1
C C2 0.2029(5) 0.5480(3) 0.5335(2) 0.0347(8) Uani d 1
C C3 0.1544(6) 0.6011(3) 0.4701(2) 0.0353(8) Uani d 1
C C4 0.2845(7) 0.5591(4) 0.4168(2) 0.0435(9) Uani d 1
H H4A 0.2677 0.6123 0.3815 0.052 Uiso calc 1
H H4B 0.2310 0.4834 0.4037 0.052 Uiso calc 1
C C5 0.5239(6) 0.5493(3) 0.43340(19) 0.0357(8) Uani d 1
H H5 0.5827 0.6275 0.4404 0.043 Uiso calc 1
C C6 0.6454(6) 0.4932(4) 0.38161(19) 0.0377(8) Uani d 1
C C7 0.6428(8) 0.3745(4) 0.3746(2) 0.0445(9) Uani d 1
H H7 0.5686 0.3288 0.4038 0.053 Uiso calc 1
C C8 0.7467(9) 0.3231(4) 0.3258(2) 0.0520(10) Uani d 1
H H8 0.7455 0.2424 0.3212 0.062 Uiso calc 1
C C9 0.8523(8) 0.3909(5) 0.2838(2) 0.0517(11) Uani d 1
C C10 0.8613(8) 0.5067(5) 0.2891(2) 0.0541(11) Uani d 1
H H10 0.9369 0.5514 0.2597 0.065 Uiso calc 1
C C11 0.7571(8) 0.5577(4) 0.3385(2) 0.0462(9) Uani d 1
H H11 0.7623 0.6383 0.3430 0.055 Uiso calc 1
C C12 0.5098(6) 0.4818(3) 0.60302(18) 0.0324(7) Uani d 1
C C13 0.5488(7) 0.5447(4) 0.6568(2) 0.0397(9) Uani d 1
H H13 0.5356 0.6254 0.6557 0.048 Uiso calc 1
C C14 0.6059(7) 0.4923(4) 0.7111(2) 0.0438(9) Uani d 1
H H14 0.6301 0.5357 0.7475 0.053 Uiso calc 1
C C15 0.6271(7) 0.3753(4) 0.7115(2) 0.0447(9) Uani d 1
C C16 0.5943(6) 0.3102(4) 0.6598(2) 0.0405(9) Uani d 1
H H16 0.6126 0.2297 0.6612 0.049 Uiso calc 1
C C17 0.5340(6) 0.3637(3) 0.60545(19) 0.0359(8) Uani d 1
H H17 0.5088 0.3194 0.5694 0.043 Uiso calc 1
C C18 0.0902(7) 0.6093(5) 0.5858(2) 0.0495(12) Uani d 1
H H18A -0.0600 0.6199 0.5750 0.074 Uiso calc 1
H H18B 0.1569 0.6839 0.5925 0.074 Uiso calc 1
H H18C 0.1007 0.5637 0.6237 0.074 Uiso calc 1

loop_
_atom_site_aniso_label
_atom_site_aniso_U_11
_atom_site_aniso_U_22
_atom_site_aniso_U_33
_atom_site_aniso_U_12
_atom_site_aniso_U_13
_atom_site_aniso_U_23
Cl1 0.0329(4) 0.0338(4) 0.0673(6) -0.0052(3) -0.0073(4) 0.0127(4)
F1 0.071(2) 0.104(3) 0.0439(15) 0.0193(18) 0.0142(14) -0.0073(16)
F2 0.0677(18) 0.076(2) 0.0426(14) 0.0096(14) -0.0129(13) 0.0101(14)
O1 0.0387(14) 0.0370(14) 0.068(2) 0.0091(12) -0.0078(14) 0.0069(14)
N1 0.0281(14) 0.0305(14) 0.0364(17) 0.0024(11) -0.0015(11) -0.0010(12)
C1 0.0264(15) 0.0243(14) 0.046(2) -0.0016(11) -0.0007(14) -0.0024(14)
C2 0.0306(16) 0.0272(13) 0.046(2) 0.0017(11) 0.0021(16) 0.0038(15)
C3 0.0302(18) 0.0279(18) 0.048(2) -0.0026(13) -0.0069(16) 0.0062(15)
C4 0.043(2) 0.043(2) 0.044(2) 0.0059(17) -0.0089(17) 0.0057(17)
C5 0.0354(17) 0.0298(17) 0.042(2) -0.0033(14) -0.0013(16) 0.0013(15)
C6 0.0366(18) 0.0403(19) 0.036(2) -0.0017(16) -0.0024(15) 0.0034(16)
C7 0.054(2) 0.0347(19) 0.045(2) -0.0015(17) 0.0019(19) 0.0008(18)
C8 0.059(3) 0.051(2) 0.047(2) 0.008(2) 0.002(2) -0.002(2)
C9 0.043(2) 0.074(3) 0.038(2) 0.007(2) -0.0007(19) 0.000(2)
C10 0.049(2) 0.074(3) 0.040(2) 0.000(2) 0.0026(18) 0.015(2)
C11 0.046(2) 0.046(2) 0.047(2) -0.0040(17) -0.0002(19) 0.0101(18)
C12 0.0256(15) 0.0325(16) 0.0390(18) -0.0012(13) 0.0022(13) -0.0025(15)
C13 0.039(2) 0.039(2) 0.042(2) 0.0005(17) 0.0014(16) -0.0049(18)
C14 0.039(2) 0.055(3) 0.037(2) -0.0006(17) -0.0026(16) -0.0086(19)
C15 0.0363(19) 0.057(3) 0.041(2) 0.0039(18) -0.0053(17) 0.0046(19)
C16 0.037(2) 0.037(2) 0.048(2) 0.0057(15) -0.0024(16) 0.0034(18)
C17 0.0340(17) 0.0339(18) 0.0397(19) 0.0027(14) 0.0010(15) -0.0049(15)
C18 0.041(2) 0.057(3) 0.051(3) 0.0173(18) 0.0040(19) -0.003(2)

loop_
_atom_type_symbol
_atom_type_description
_atom_type_scat_dispersion_real
_atom_type_scat_dispersion_imag
_atom_type_scat_source
C C 0.0181 0.0091 'International Tables Vol C Tables 4.2.6.8 and 6.1.1.4'
H H 0.0000 0.0000 'International Tables Vol C Tables 4.2.6.8 and 6.1.1.4'
Cl Cl 0.3639 0.7018 'International Tables Vol C Tables 4.2.6.8 and 6.1.1.4'
F F 0.0727 0.0534 'International Tables Vol C Tables 4.2.6.8 and 6.1.1.4'
N N 0.0311 0.0180 'International Tables Vol C Tables 4.2.6.8 and 6.1.1.4'
O O 0.0492 0.0322 'International Tables Vol C Tables 4.2.6.8 and 6.1.1.4'

loop_
_geom_angle_atom_site_label_1
_geom_angle_atom_site_label_2
_geom_angle_atom_site_label_3
_geom_angle
C1 N1 H1 112.9
C1 N1 C5 112.9(3)
C5 N1 H1 112.5
N1 C1 H1A 107.5
N1 C1 C2 109.3(3)
N1 C1 C12 110.7(3)
C2 C1 H1A 107.5
C12 C1 H1A 107.5
C12 C1 C2 114.1(3)
C1 C2 Cl1 110.2(2)
C3 C2 Cl1 103.0(2)
C3 C2 C1 110.3(3)
C18 C2 Cl1 107.9(3)
C18 C2 C1 112.7(3)
C18 C2 C3 112.4(3)
O1 C3 C2 120.1(4)
O1 C3 C4 123.4(4)
C4 C3 C2 116.5(3)
C3 C4 H4A 109.2
C3 C4 H4B 109.2
C3 C4 C5 112.1(3)
H4A C4 H4B 107.9
C5 C4 H4A 109.2
C5 C4 H4B 109.2
N1 C5 C4 108.5(3)
N1 C5 H5 108.9
N1 C5 C6 110.8(3)
C4 C5 H5 108.9
C6 C5 C4 110.7(3)
C6 C5 H5 108.9
C7 C6 C5 120.5(4)
C11 C6 C5 121.1(4)
C11 C6 C7 118.3(4)
C6 C7 H7 119.6
C8 C7 C6 120.8(4)
C8 C7 H7 119.6
C7 C8 H8 120.6
C9 C8 C7 118.7(4)
C9 C8 H8 120.6
F1 C9 C8 118.4(5)
F1 C9 C10 119.0(5)
C10 C9 C8 122.7(4)
C9 C10 H10 120.9
C9 C10 C11 118.2(4)
C11 C10 H10 120.9
C6 C11 C10 121.3(4)
C6 C11 H11 119.3
C10 C11 H11 119.3
C13 C12 C1 121.0(3)
C17 C12 C1 120.7(3)
C17 C12 C13 118.3(4)
C12 C13 H13 119.3
C14 C13 C12 121.4(4)
C14 C13 H13 119.3
C13 C14 H14 120.8
C13 C14 C15 118.4(4)
C15 C14 H14 120.8
F2 C15 C14 119.3(4)
F2 C15 C16 118.3(4)
C16 C15 C14 122.4(4)
C15 C16 H16 120.6
C15 C16 C17 118.7(4)
C17 C16 H16 120.6
C12 C17 H17 119.6
C16 C17 C12 120.8(4)
C16 C17 H17 119.6
C2 C18 H18A 109.5
C2 C18 H18B 109.5
C2 C18 H18C 109.5
H18A C18 H18B 109.5
H18A C18 H18C 109.5
H18B C18 H18C 109.5

loop_
_geom_bond_atom_site_label_1
_geom_bond_atom_site_label_2
_geom_bond_distance
Cl1 C2 1.824(3)
F1 C9 1.360(6)
F2 C15 1.360(5)
O1 C3 1.213(5)
N1 H1 0.8599
N1 C1 1.457(5)
N1 C5 1.461(5)
C1 H1A 1.0000
C1 C2 1.548(4)
C1 C12 1.507(5)
C2 C3 1.535(6)
C2 C18 1.515(6)
C3 C4 1.495(6)
C4 H4A 0.9900
C4 H4B 0.9900
C4 C5 1.551(5)
C5 H5 1.0000
C5 C6 1.505(6)
C6 C7 1.399(6)
C6 C11 1.389(6)
C7 H7 0.9500
C7 C8 1.379(7)
C8 H8 0.9500
C8 C9 1.376(7)
C9 C10 1.363(8)
C10 H10 0.9500
C10 C11 1.388(7)
C11 H11 0.9500
C12 C13 1.397(5)
C12 C17 1.392(5)
C13 H13 0.9500
C13 C14 1.372(7)
C14 H14 0.9500
C14 C15 1.376(7)
C15 C16 1.368(6)
C16 H16 0.9500
C16 C17 1.384(6)
C17 H17 0.9500
C18 H18A 0.9800
C18 H18B 0.9800
C18 H18C 0.9800

loop_
_geom_hbond_atom_site_label_D
_geom_hbond_atom_site_label_H
_geom_hbond_atom_site_label_A
_geom_hbond_site_symmetry_A
_geom_hbond_distance_DH
_geom_hbond_distance_HA
_geom_hbond_distance_DA
_geom_hbond_angle_DHA
C5 H5 O1 3_565 1.00 2.44 3.328(5) 148.3

loop_
_geom_torsion_atom_site_label_1
_geom_torsion_atom_site_label_2
_geom_torsion_atom_site_label_3
_geom_torsion_atom_site_label_4
_geom_torsion
Cl1 C2 C3 O1 106.0(3)
Cl1 C2 C3 C4 -73.7(4)
F1 C9 C10 C11 179.7(4)
F2 C15 C16 C17 179.6(4)
O1 C3 C4 C5 136.3(4)
N1 C1 C2 Cl1 61.3(3)
N1 C1 C2 C3 -51.7(3)
N1 C1 C2 C18 -178.1(3)
N1 C1 C12 C13 142.7(3)
N1 C1 C12 C17 -36.4(4)
N1 C5 C6 C7 40.5(5)
N1 C5 C6 C11 -141.5(4)
C1 N1 C5 C4 -64.1(4)
C1 N1 C5 C6 174.3(3)
C1 C2 C3 O1 -136.4(4)
C1 C2 C3 C4 43.9(4)
C1 C12 C13 C14 179.8(4)
C1 C12 C17 C16 179.3(3)
C2 C1 C12 C13 -93.6(4)
C2 C1 C12 C17 87.4(4)
C2 C3 C4 C5 -44.0(4)
C3 C4 C5 N1 51.1(4)
C3 C4 C5 C6 172.9(3)
C4 C5 C6 C7 -79.9(5)
C4 C5 C6 C11 98.1(4)
C5 N1 C1 C2 65.3(3)
C5 N1 C1 C12 -168.2(3)
C5 C6 C7 C8 177.4(4)
C5 C6 C11 C10 -177.0(4)
C6 C7 C8 C9 -0.3(7)
C7 C6 C11 C10 1.0(7)
C7 C8 C9 F1 -179.4(4)
C7 C8 C9 C10 1.1(8)
C8 C9 C10 C11 -0.8(7)
C9 C10 C11 C6 -0.3(7)
C11 C6 C7 C8 -0.7(7)
C12 C1 C2 Cl1 -63.2(4)
C12 C1 C2 C3 -176.2(3)
C12 C1 C2 C18 57.4(4)
C12 C13 C14 C15 0.9(6)
C13 C12 C17 C16 0.3(6)
C13 C14 C15 F2 179.5(4)
C13 C14 C15 C16 0.3(7)
C14 C15 C16 C17 -1.1(7)
C15 C16 C17 C12 0.8(6)
C17 C12 C13 C14 -1.2(6)
C18 C2 C3 O1 -9.9(5)
C18 C2 C3 C4 170.4(4)

_cod_database_fobs_code 1544274
